data_4074049
loop_
_publ_author_name
'Wu, De-Hong'
'Xu, Bao-Hua'
'Li, Yi-Zhi'
'Yan, Hong'

_publ_section_title
;
 Diruthenium Half-Sandwich Complexes Containing One \m-E2(E = S, Se) Unit
 and Two Chelating 1,2-Dicarba-closo-dodecaborane-1,2-dithiolate
 Ligands:&#x00A0; Reactivity Studies with Methyl Acetylene Carboxylates
;
_journal_issue 25
_journal_name_full Organometallics
_journal_page_first 6300
_journal_paper_doi 10.1021/om7008556
_journal_volume 26
_journal_year 2007
_chemical_formula_moiety '4(C18 H38 B20 O2 Ru2 S6), 4(H2 O), H2 O'
_chemical_formula_sum 'C72 H162 B80 O13 Ru8 S24'
_chemical_formula_weight 3679.06
_chemical_name_systematic
; 
 ? 
;
_space_group_IT_number 2
_symmetry_cell_setting triclinic
_symmetry_space_group_name_Hall '-P 1'
_symmetry_space_group_name_H-M 'P -1'
_atom_sites_solution_hydrogens geom
_atom_sites_solution_primary direct
_atom_sites_solution_secondary difmap
_audit_creation_method SHELXL-97
_cell_angle_alpha 90.101(4)
_cell_angle_beta 97.344(3)
_cell_angle_gamma 116.697(3)
_cell_formula_units_Z 1
_cell_length_a 13.434(3)
_cell_length_b 14.267(3)
_cell_length_c 23.072(5)
_cell_measurement_reflns_used 819
_cell_measurement_temperature 291(2)
_cell_measurement_theta_max 16.91
_cell_measurement_theta_min 2.29
_cell_volume 3909.5(15)
_computing_cell_refinement SMART
_computing_data_collection 'SMART (Bruker, 2000)'
_computing_data_reduction 'SAINT (Bruker, 2000)'
_computing_molecular_graphics SHELXTL
_computing_publication_material SHELXTL
_computing_structure_refinement SHELXTL
_computing_structure_solution 'SHELXTL (Bruker, 2000)'
_diffrn_ambient_temperature 291(2)
_diffrn_measured_fraction_theta_full 1.000
_diffrn_measured_fraction_theta_max 1.000
_diffrn_measurement_device_type 'Bruker Smart Apex CCD area detector'
_diffrn_measurement_method 'phi and omega scans'
_diffrn_radiation_monochromator graphite
_diffrn_radiation_source 'fine-focus sealed tube'
_diffrn_radiation_type MoK\a
_diffrn_radiation_wavelength 0.71073
_diffrn_reflns_av_R_equivalents 0.0546
_diffrn_reflns_av_sigmaI/netI 0.0996
_diffrn_reflns_limit_h_max 16
_diffrn_reflns_limit_h_min -16
_diffrn_reflns_limit_k_max 17
_diffrn_reflns_limit_k_min -17
_diffrn_reflns_limit_l_max 28
_diffrn_reflns_limit_l_min -14
_diffrn_reflns_number 26693
_diffrn_reflns_theta_full 26.00
_diffrn_reflns_theta_max 26.00
_diffrn_reflns_theta_min 0.89
_exptl_absorpt_coefficient_mu 1.120
_exptl_absorpt_correction_T_max 0.84
_exptl_absorpt_correction_T_min 0.78
_exptl_absorpt_correction_type multi-scan
_exptl_absorpt_process_details 'SADABS, Bruker(2000)'
_exptl_crystal_colour yellow
_exptl_crystal_density_diffrn 1.563
_exptl_crystal_density_method 'not measured'
_exptl_crystal_description neddle
_exptl_crystal_F_000 1834
_exptl_crystal_size_max 0.28
_exptl_crystal_size_mid 0.18
_exptl_crystal_size_min 0.16
_refine_diff_density_max 0.959
_refine_diff_density_min -1.089
_refine_diff_density_rms 0.138
_refine_ls_extinction_method none
_refine_ls_goodness_of_fit_ref 1.074
_refine_ls_hydrogen_treatment constr
_refine_ls_matrix_type fullcycle
_refine_ls_number_parameters 900
_refine_ls_number_reflns 15376
_refine_ls_number_restraints 0
_refine_ls_restrained_S_all 1.074
_refine_ls_R_factor_all 0.0971
_refine_ls_R_factor_gt 0.0683
_refine_ls_shift/su_max 0.000
_refine_ls_shift/su_mean 0.000
_refine_ls_structure_factor_coef Fsqd
_refine_ls_weighting_details 'calc w=1/[\s^2^(Fo^2^)+(0.07P)^2^+1.22P] where P=(Fo^2^+2Fc^2^)/3'
_refine_ls_weighting_scheme calc
_refine_ls_wR_factor_gt 0.1430
_refine_ls_wR_factor_ref 0.1491
_reflns_number_gt 10488
_reflns_number_total 15376
_reflns_threshold_expression >2sigma(I)
_cod_data_source_file om7008556-file002.cif
_cod_data_source_block 3S
_cod_depositor_comments
;
The following automatic conversions were performed:

'_symmetry_cell_setting' value 'Triclinic' changed to 'triclinic'
according to /home/saulius/struct/CIF-dictionaries/cif_core.dic
dictionary named 'cif_core.dic' version 2.4.1 from 2010-06-29.

Automatic conversion script
Id: cif_fix_values 1715 2011-07-08 13:25:40Z adriana 
;
_cod_original_sg_symbol_H-M 'P-1   '
_cod_database_code 4074049

loop_
_symmetry_equiv_pos_as_xyz
'x, y, z'
'-x, -y, -z'

loop_
_atom_site_label
_atom_site_type_symbol
_atom_site_fract_x
_atom_site_fract_y
_atom_site_fract_z
_atom_site_U_iso_or_equiv
_atom_site_adp_type
_atom_site_occupancy
_atom_site_symmetry_multiplicity
_atom_site_calc_flag
_atom_site_refinement_flags
B1 B 0.3765(6) 0.8264(6) -0.0084(3) 0.0321(15) Uani 1 1 d .
H10A H 0.4432 0.8878 0.0081 0.039 Uiso 1 1 d R
B2 B 0.2514(6) 0.7881(5) 0.0164(3) 0.0265(14) Uani 1 1 d .
H10B H 0.2446 0.8279 0.0479 0.032 Uiso 1 1 d R
B3 B 0.1753(6) 0.6485(6) 0.0104(3) 0.0366(17) Uani 1 1 d .
H10C H 0.1270 0.6093 0.0380 0.044 Uiso 1 1 d R
B4 B 0.2593(7) 0.6016(6) -0.0215(3) 0.0404(18) Uani 1 1 d .
H10D H 0.2608 0.5379 -0.0093 0.048 Uiso 1 1 d R
B5 B 0.2620(6) 0.8301(5) -0.0534(3) 0.0282(14) Uani 1 1 d .
H10E H 0.2662 0.8973 -0.0627 0.034 Uiso 1 1 d R
B6 B 0.1360(6) 0.7206(6) -0.0423(3) 0.0358(16) Uani 1 1 d .
H10F H 0.0653 0.7228 -0.0440 0.043 Uiso 1 1 d R
B7 B 0.1459(7) 0.6086(7) -0.0630(3) 0.0394(17) Uani 1 1 d .
H10G H 0.0796 0.5458 -0.0782 0.047 Uiso 1 1 d R
B8 B 0.2767(6) 0.6493(6) -0.0941(3) 0.0342(16) Uani 1 1 d .
H10H H 0.2894 0.6137 -0.1256 0.041 Uiso 1 1 d R
B9 B 0.3424(6) 0.7841(6) -0.0860(3) 0.0317(15) Uani 1 1 d .
H10I H 0.3932 0.8225 -0.1128 0.038 Uiso 1 1 d R
B10 B 0.1949(7) 0.7211(6) -0.1060(4) 0.0441(19) Uani 1 1 d .
H11A H 0.1583 0.7251 -0.1438 0.053 Uiso 1 1 d R
B11 B 0.8718(6) 0.8204(6) 0.0404(3) 0.0311(15) Uani 1 1 d .
H11B H 0.8455 0.8141 -0.0008 0.037 Uiso 1 1 d R
B12 B 0.9278(6) 0.7394(5) 0.0661(3) 0.0290(14) Uani 1 1 d .
H11C H 0.9337 0.6901 0.0401 0.035 Uiso 1 1 d R
B13 B 0.8995(6) 0.7115(6) 0.1407(4) 0.0377(17) Uani 1 1 d .
H11D H 0.8883 0.6448 0.1550 0.045 Uiso 1 1 d R
B14 B 0.8177(6) 0.7729(5) 0.1516(3) 0.0304(15) Uani 1 1 d .
H11E H 0.7564 0.7404 0.1738 0.036 Uiso 1 1 d R
B15 B 0.9363(6) 0.9446(6) 0.0811(3) 0.0347(16) Uani 1 1 d .
H11F H 0.9442 1.0075 0.0629 0.042 Uiso 1 1 d R
B16 B 1.0138(7) 0.8792(6) 0.0683(3) 0.0358(16) Uani 1 1 d .
H11G H 1.0706 0.9089 0.0432 0.043 Uiso 1 1 d R
B17 B 1.0257(6) 0.8061(5) 0.1276(3) 0.0312(15) Uani 1 1 d .
H11H H 1.0920 0.7961 0.1360 0.037 Uiso 1 1 d R
B18 B 0.9665(6) 0.8299(6) 0.1846(3) 0.0349(16) Uani 1 1 d .
H11I H 0.9917 0.8340 0.2258 0.042 Uiso 1 1 d R
B19 B 0.9050(7) 0.9112(7) 0.1556(4) 0.0439(19) Uani 1 1 d .
H11J H 0.8946 0.9618 0.1782 0.053 Uiso 1 1 d R
B20 B 1.0372(6) 0.9324(6) 0.1365(3) 0.0320(15) Uani 1 1 d .
H12A H 1.1068 0.9924 0.1513 0.038 Uiso 1 1 d R
B21 B 0.1165(7) 0.3007(6) 0.4764(4) 0.0406(18) Uani 1 1 d .
H20B H 0.0618 0.2353 0.4883 0.049 Uiso 1 1 d R
B22 B 0.1043(6) 0.4150(5) 0.4880(3) 0.0293(15) Uani 1 1 d .
H20C H 0.0453 0.4164 0.5069 0.035 Uiso 1 1 d R
B23 B 0.2443(7) 0.5202(6) 0.5015(3) 0.0385(17) Uani 1 1 d .
H20D H 0.2639 0.5791 0.5285 0.046 Uiso 1 1 d R
B24 B 0.3424(7) 0.4709(6) 0.5011(3) 0.0364(16) Uani 1 1 d .
H20E H 0.4119 0.4982 0.5275 0.044 Uiso 1 1 d R
B25 B 0.1781(6) 0.3109(5) 0.4107(3) 0.0323(15) Uani 1 1 d .
H20F H 0.1581 0.2511 0.3842 0.039 Uiso 1 1 d R
B26 B 0.0863(7) 0.3697(6) 0.4167(3) 0.0357(16) Uani 1 1 d .
H20G H 0.0138 0.3415 0.3929 0.043 Uiso 1 1 d R
B27 B 0.1702(7) 0.5034(6) 0.4327(4) 0.0396(17) Uani 1 1 d .
H20H H 0.1447 0.5533 0.4185 0.047 Uiso 1 1 d R
B28 B 0.3113(7) 0.5332(6) 0.4399(3) 0.0405(18) Uani 1 1 d .
H20I H 0.3661 0.5998 0.4294 0.049 Uiso 1 1 d R
B29 B 0.3131(7) 0.4089(5) 0.4266(3) 0.0358(16) Uani 1 1 d .
H20J H 0.3695 0.3993 0.4094 0.043 Uiso 1 1 d R
B30 B 0.2126(6) 0.4371(6) 0.3864(4) 0.0396(18) Uani 1 1 d .
H21D H 0.2138 0.4494 0.3455 0.048 Uiso 1 1 d R
B31 B 0.3011(6) -0.0198(6) 0.6078(3) 0.0362(16) Uani 1 1 d .
H21E H 0.3167 -0.0101 0.5682 0.043 Uiso 1 1 d R
B32 B 0.4015(8) -0.0147(6) 0.6714(4) 0.0420(19) Uani 1 1 d .
H21F H 0.4743 -0.0026 0.6629 0.050 Uiso 1 1 d R
B33 B 0.3906(6) 0.0430(5) 0.7333(4) 0.0348(16) Uani 1 1 d .
H21G H 0.4531 0.0850 0.7626 0.042 Uiso 1 1 d R
B34 B 0.2743(5) 0.0685(5) 0.7158(3) 0.0282(14) Uani 1 1 d .
H21H H 0.2795 0.1306 0.7350 0.034 Uiso 1 1 d R
B35 B 0.2787(6) -0.1322(6) 0.6434(3) 0.0340(16) Uani 1 1 d .
H21I H 0.2787 -0.1914 0.6236 0.041 Uiso 1 1 d R
B36 B 0.3344(7) -0.0964(6) 0.7220(3) 0.0380(17) Uani 1 1 d .
H21J H 0.3656 -0.1359 0.7446 0.046 Uiso 1 1 d R
B37 B 0.2635(8) -0.0474(6) 0.7486(4) 0.045(2) Uani 1 1 d .
H21K H 0.2482 -0.0575 0.7882 0.054 Uiso 1 1 d R
B38 B 0.1536(6) -0.0459(6) 0.6946(4) 0.0359(16) Uani 1 1 d .
H21L H 0.0794 -0.0554 0.6986 0.043 Uiso 1 1 d R
B39 B 0.1698(6) -0.1022(6) 0.6276(4) 0.0377(17) Uani 1 1 d .
H21M H 0.1068 -0.1437 0.5984 0.045 Uiso 1 1 d R
B40 B 0.1918(7) -0.1501(6) 0.6971(4) 0.0388(17) Uani 1 1 d .
H22B H 0.1408 -0.2191 0.7067 0.047 Uiso 1 1 d R
C1 C 0.3717(6) 0.7143(5) -0.0352(3) 0.0321(13) Uani 1 1 d .
C2 C 0.3194(5) 0.7125(5) 0.0268(2) 0.0262(12) Uani 1 1 d .
C3 C 0.8135(5) 0.8366(5) 0.0929(3) 0.0332(13) Uani 1 1 d .
C4 C 0.8049(5) 0.7229(5) 0.0847(3) 0.0298(13) Uani 1 1 d .
C5 C 0.6816(5) 0.8822(5) 0.0055(3) 0.0313(13) Uani 1 1 d .
H22A H 0.7385 0.9474 -0.0011 0.038 Uiso 1 1 calc R
C6 C 0.6058(5) 0.8192(5) -0.0403(3) 0.0294(12) Uani 1 1 d .
C7 C 0.6082(6) 0.8465(5) -0.1023(3) 0.0371(15) Uani 1 1 d .
C8 C 0.6368(7) 0.9891(6) -0.1650(4) 0.059(2) Uani 1 1 d .
H33A H 0.6544 1.0621 -0.1621 0.088 Uiso 1 1 calc R
H33B H 0.5628 0.9495 -0.1866 0.088 Uiso 1 1 calc R
H33C H 0.6909 0.9804 -0.1850 0.088 Uiso 1 1 calc R
C9 C 0.2472(6) 0.6246(5) 0.2127(3) 0.0347(14) Uani 1 1 d .
C10 C 0.1656(5) 0.5676(5) 0.1657(3) 0.0348(14) Uani 1 1 d .
H5A H 0.1351 0.6043 0.1386 0.042 Uiso 1 1 calc R
C11 C 0.1440(5) 0.4672(5) 0.1507(3) 0.0331(14) Uani 1 1 d .
H6A H 0.0966 0.4325 0.1135 0.040 Uiso 1 1 calc R
C12 C 0.2047(5) 0.4160(5) 0.1849(3) 0.0274(12) Uani 1 1 d .
C13 C 0.2897(5) 0.4808(5) 0.2327(3) 0.0270(12) Uani 1 1 d .
H8A H 0.3423 0.4565 0.2522 0.032 Uiso 1 1 calc R
C14 C 0.3079(5) 0.5793(5) 0.2440(3) 0.0321(13) Uani 1 1 d .
H9A H 0.3753 0.6253 0.2710 0.039 Uiso 1 1 calc R
C15 C 0.2741(5) 0.7400(5) 0.2237(3) 0.0370(15) Uani 1 1 d .
H21A H 0.2204 0.7442 0.2460 0.055 Uiso 1 1 calc R
H21B H 0.2702 0.7703 0.1869 0.055 Uiso 1 1 calc R
H21C H 0.3485 0.7778 0.2451 0.055 Uiso 1 1 calc R
C16 C 0.1982(6) 0.3070(5) 0.1738(3) 0.0365(14) Uani 1 1 d .
H34A H 0.2721 0.3105 0.1872 0.044 Uiso 1 1 calc R
C18 C 0.1578(6) 0.2569(5) 0.1133(3) 0.0352(14) Uani 1 1 d .
H36A H 0.2123 0.2955 0.0883 0.053 Uiso 1 1 calc R
H36B H 0.0874 0.2569 0.0991 0.053 Uiso 1 1 calc R
H36C H 0.1474 0.1858 0.1135 0.053 Uiso 1 1 calc R
C19 C 0.2525(5) 0.3345(5) 0.4821(3) 0.0312(13) Uani 1 1 d .
C20 C 0.2106(5) 0.4000(5) 0.5249(3) 0.0293(13) Uani 1 1 d .
C21 C 0.2288(6) 0.0306(5) 0.6458(3) 0.0408(16) Uani 1 1 d .
C22 C 0.3654(5) 0.0846(5) 0.6666(3) 0.0326(13) Uani 1 1 d .
C23 C 0.1609(5) 0.0692(5) 0.5324(3) 0.0370(15) Uani 1 1 d .
H29A H 0.1109 -0.0010 0.5220 0.044 Uiso 1 1 calc R
C24 C 0.2135(6) 0.1256(5) 0.4925(3) 0.0394(15) Uani 1 1 d .
C25 C 0.2156(6) 0.0935(5) 0.4329(3) 0.0399(16) Uani 1 1 d .
C26 C 0.1127(6) -0.0405(6) 0.3571(3) 0.051(2) Uani 1 1 d .
H32A H 0.0401 -0.0999 0.3474 0.076 Uiso 1 1 calc R
H32B H 0.1703 -0.0625 0.3559 0.076 Uiso 1 1 calc R
H32C H 0.1212 0.0116 0.3293 0.076 Uiso 1 1 calc R
C27 C 0.4265(5) 0.6614(5) 0.7065(3) 0.0326(13) Uani 1 1 d .
C28 C 0.3815(6) 0.6042(5) 0.7535(3) 0.0370(15) Uani 1 1 d .
H16A H 0.4316 0.5950 0.7852 0.044 Uiso 1 1 calc R
C29 C 0.2658(6) 0.5429(5) 0.7498(3) 0.0359(14) Uani 1 1 d .
H17A H 0.2358 0.4923 0.7794 0.043 Uiso 1 1 calc R
C30 C 0.1952(6) 0.5388(5) 0.6992(3) 0.0390(15) Uani 1 1 d .
C31 C 0.2402(6) 0.5960(5) 0.6523(3) 0.0351(14) Uani 1 1 d .
H19A H 0.1923 0.5832 0.6144 0.042 Uiso 1 1 calc R
C32 C 0.3559(6) 0.6573(5) 0.6559(3) 0.0360(14) Uani 1 1 d .
H20A H 0.3884 0.6859 0.6204 0.043 Uiso 1 1 calc R
C33 C 0.5528(6) 0.7267(5) 0.7126(3) 0.0366(14) Uani 1 1 d .
H25A H 0.5736 0.7949 0.7305 0.055 Uiso 1 1 calc R
H25B H 0.5762 0.7341 0.6745 0.055 Uiso 1 1 calc R
H25C H 0.5889 0.6925 0.7365 0.055 Uiso 1 1 calc R
C34 C 0.0644(6) 0.4829(6) 0.6923(4) 0.0461(17) Uani 1 1 d .
H26A H 0.0359 0.4881 0.6518 0.055 Uiso 1 1 calc R
C35 C 0.1151(6) 0.2389(5) 0.2140(3) 0.0361(14) Uani 1 1 d .
H35A H 0.0534 0.2562 0.2117 0.054 Uiso 1 1 calc R
H35B H 0.1525 0.2519 0.2536 0.054 Uiso 1 1 calc R
H35C H 0.0871 0.1661 0.2019 0.054 Uiso 1 1 calc R
C36 C 0.0129(7) 0.5254(7) 0.7315(3) 0.059(2) Uani 1 1 d .
H27A H 0.0357 0.5983 0.7250 0.088 Uiso 1 1 calc R
H27B H 0.0373 0.5188 0.7715 0.088 Uiso 1 1 calc R
H27C H -0.0676 0.4868 0.7232 0.088 Uiso 1 1 calc R
C37 C 0.0138(6) 0.3646(6) 0.7045(3) 0.0471(17) Uani 1 1 d .
H28A H 0.0371 0.3287 0.6782 0.071 Uiso 1 1 calc R
H28B H -0.0668 0.3346 0.6988 0.071 Uiso 1 1 calc R
H28C H 0.0400 0.3574 0.7442 0.071 Uiso 1 1 calc R
O1 O 0.5796(5) 0.7832(4) -0.1422(2) 0.0492(13) Uani 1 1 d .
O2 O 0.6403(4) 0.9506(4) -0.1054(2) 0.0442(11) Uani 1 1 d .
O3 O 0.2873(4) 0.1293(3) 0.4036(2) 0.0409(11) Uani 1 1 d .
O4 O 0.1224(4) 0.0031(4) 0.4143(2) 0.0427(11) Uani 1 1 d .
O5 O 0.5550(4) 0.1607(4) 0.4822(2) 0.0448(11) Uani 1 1 d .
H5C H 0.5718 0.2004 0.5131 0.054 Uiso 1 1 d R
H5D H 0.5485 0.1008 0.4914 0.054 Uiso 1 1 d R
O6 O 0.4126(4) 0.8344(4) 0.4097(2) 0.0430(11) Uani 1 1 d .
H6C H 0.4126 0.7812 0.3929 0.065 Uiso 1 1 d R
H6D H 0.4132 0.8777 0.3844 0.065 Uiso 1 1 d R
O7 O 0.1828(9) 0.7595(7) 0.4756(4) 0.045(2) Uani 0.50 1 d P
H7C H 0.2088 0.8240 0.4869 0.054 Uiso 0.50 1 d PR
H7D H 0.2316 0.7504 0.4596 0.054 Uiso 0.50 1 d PR
Ru1 Ru 0.53665(4) 0.67142(4) 0.06880(2) 0.03163(12) Uani 1 1 d .
Ru2 Ru 0.32592(4) 0.56367(4) 0.15188(2) 0.03263(12) Uani 1 1 d .
Ru3 Ru 0.31938(4) 0.27940(4) 0.61354(2) 0.03026(12) Uani 1 1 d .
Ru4 Ru 0.31865(4) 0.49730(4) 0.67457(2) 0.03078(12) Uani 1 1 d .
S1 S 0.49983(12) 0.69136(12) -0.02739(6) 0.0307(3) Uani 1 1 d .
S2 S 0.39930(12) 0.71684(11) 0.09607(6) 0.0270(3) Uani 1 1 d .
S3 S 0.67148(12) 0.83971(11) 0.07733(6) 0.0276(3) Uani 1 1 d .
S4 S 0.67301(12) 0.61336(12) 0.05323(6) 0.0304(3) Uani 1 1 d .
S5 S 0.51156(13) 0.58322(12) 0.15734(7) 0.0315(3) Uani 1 1 d .
S6 S 0.40433(12) 0.49517(11) 0.08534(6) 0.0278(3) Uani 1 1 d .
S7 S 0.32232(13) 0.26092(11) 0.51695(7) 0.0313(3) Uani 1 1 d .
S8 S 0.20323(12) 0.36348(11) 0.59994(6) 0.0271(3) Uani 1 1 d .
S9 S 0.17747(13) 0.11584(12) 0.60545(7) 0.0327(3) Uani 1 1 d .
S10 S 0.45113(12) 0.21123(11) 0.64163(7) 0.0312(3) Uani 1 1 d .
S11 S 0.35723(14) 0.35823(11) 0.70980(7) 0.0338(3) Uani 1 1 d .
S12 S 0.45974(12) 0.45044(12) 0.65386(7) 0.0315(3) Uani 1 1 d .

loop_
_atom_site_aniso_label
_atom_site_aniso_U_11
_atom_site_aniso_U_22
_atom_site_aniso_U_33
_atom_site_aniso_U_23
_atom_site_aniso_U_13
_atom_site_aniso_U_12
B1 0.027(3) 0.030(3) 0.030(4) -0.006(3) -0.001(3) 0.006(3)
B2 0.044(4) 0.022(3) 0.013(3) -0.002(2) -0.005(3) 0.016(3)
B3 0.025(3) 0.025(3) 0.038(4) 0.003(3) -0.003(3) -0.005(3)
B4 0.037(4) 0.038(4) 0.033(4) -0.008(3) 0.000(3) 0.006(3)
B5 0.026(3) 0.021(3) 0.038(4) 0.007(3) 0.006(3) 0.010(3)
B6 0.026(3) 0.036(4) 0.038(4) -0.001(3) -0.004(3) 0.011(3)
B7 0.041(4) 0.053(5) 0.033(4) -0.005(3) 0.005(3) 0.030(4)
B8 0.037(4) 0.030(4) 0.030(4) 0.004(3) -0.001(3) 0.012(3)
B9 0.032(4) 0.030(3) 0.028(3) 0.003(3) 0.002(3) 0.011(3)
B10 0.032(4) 0.040(4) 0.053(5) -0.004(4) 0.000(4) 0.011(3)
B11 0.032(4) 0.038(4) 0.034(4) 0.009(3) 0.015(3) 0.023(3)
B12 0.034(4) 0.022(3) 0.032(4) 0.002(3) 0.007(3) 0.013(3)
B13 0.027(4) 0.036(4) 0.044(4) 0.000(3) -0.005(3) 0.012(3)
B14 0.037(4) 0.022(3) 0.027(3) -0.003(3) -0.001(3) 0.011(3)
B15 0.031(4) 0.039(4) 0.032(4) 0.005(3) 0.004(3) 0.015(3)
B16 0.042(4) 0.037(4) 0.031(4) -0.004(3) 0.002(3) 0.021(3)
B17 0.031(4) 0.025(3) 0.030(4) -0.004(3) -0.001(3) 0.007(3)
B18 0.038(4) 0.033(4) 0.031(4) -0.001(3) 0.000(3) 0.015(3)
B19 0.031(4) 0.040(4) 0.048(5) 0.013(4) 0.022(4) 0.001(3)
B20 0.034(4) 0.035(4) 0.034(4) 0.003(3) 0.012(3) 0.019(3)
B21 0.040(4) 0.031(4) 0.038(4) 0.001(3) 0.001(3) 0.006(3)
B22 0.028(3) 0.025(3) 0.025(3) 0.014(3) -0.001(3) 0.006(3)
B23 0.041(4) 0.035(4) 0.034(4) 0.007(3) 0.014(3) 0.010(3)
B24 0.048(4) 0.036(4) 0.032(4) -0.002(3) 0.004(3) 0.026(4)
B25 0.023(3) 0.026(3) 0.030(4) 0.004(3) 0.001(3) -0.004(3)
B26 0.039(4) 0.032(4) 0.029(4) -0.001(3) 0.013(3) 0.008(3)
B27 0.053(5) 0.025(3) 0.038(4) 0.011(3) 0.008(4) 0.015(3)
B28 0.054(5) 0.027(4) 0.028(4) 0.011(3) -0.001(3) 0.009(3)
B29 0.050(4) 0.019(3) 0.038(4) 0.003(3) 0.004(3) 0.015(3)
B30 0.026(4) 0.029(4) 0.040(4) -0.006(3) -0.004(3) -0.007(3)
B31 0.031(4) 0.041(4) 0.034(4) 0.007(3) -0.001(3) 0.014(3)
B32 0.051(5) 0.029(4) 0.041(4) -0.008(3) -0.009(4) 0.018(4)
B33 0.035(4) 0.024(3) 0.047(4) -0.013(3) -0.007(3) 0.017(3)
B34 0.023(3) 0.031(3) 0.027(3) 0.008(3) -0.001(3) 0.009(3)
B35 0.030(4) 0.028(3) 0.044(4) -0.006(3) -0.001(3) 0.015(3)
B36 0.048(5) 0.027(3) 0.034(4) 0.005(3) -0.001(3) 0.014(3)
B37 0.058(5) 0.028(4) 0.036(4) 0.005(3) -0.011(4) 0.011(4)
B38 0.029(4) 0.031(4) 0.042(4) 0.007(3) 0.000(3) 0.009(3)
B39 0.027(4) 0.034(4) 0.042(4) -0.005(3) -0.013(3) 0.009(3)
B40 0.034(4) 0.035(4) 0.039(4) -0.015(3) -0.001(3) 0.010(3)
C1 0.042(4) 0.030(3) 0.023(3) -0.004(2) -0.003(3) 0.017(3)
C2 0.032(3) 0.028(3) 0.018(3) 0.004(2) 0.000(2) 0.015(2)
C3 0.036(3) 0.035(3) 0.031(3) 0.007(3) 0.010(3) 0.016(3)
C4 0.032(3) 0.031(3) 0.026(3) 0.007(2) 0.003(2) 0.014(3)
C5 0.017(3) 0.032(3) 0.040(3) 0.019(3) 0.004(2) 0.008(2)
C6 0.026(3) 0.032(3) 0.031(3) 0.006(3) 0.005(2) 0.014(3)
C7 0.036(3) 0.038(4) 0.032(3) -0.001(3) 0.010(3) 0.011(3)
C8 0.052(5) 0.040(4) 0.054(5) 0.008(4) 0.003(4) -0.005(4)
C9 0.044(4) 0.033(3) 0.029(3) 0.006(3) 0.008(3) 0.018(3)
C10 0.034(3) 0.026(3) 0.038(4) 0.005(3) 0.000(3) 0.009(3)
C11 0.028(3) 0.031(3) 0.034(3) 0.010(3) -0.001(3) 0.009(3)
C12 0.031(3) 0.030(3) 0.029(3) 0.006(2) 0.008(2) 0.020(3)
C13 0.025(3) 0.037(3) 0.031(3) 0.009(2) 0.006(2) 0.024(3)
C14 0.026(3) 0.047(4) 0.030(3) 0.005(3) 0.010(2) 0.021(3)
C15 0.031(3) 0.032(3) 0.042(4) 0.002(3) 0.021(3) 0.005(3)
C16 0.034(3) 0.044(4) 0.038(4) 0.004(3) 0.012(3) 0.022(3)
C18 0.036(3) 0.032(3) 0.034(3) -0.009(3) 0.010(3) 0.011(3)
C19 0.034(3) 0.030(3) 0.025(3) 0.002(2) 0.002(3) 0.012(3)
C20 0.034(3) 0.025(3) 0.029(3) 0.005(2) 0.005(3) 0.013(3)
C21 0.038(4) 0.037(4) 0.034(4) 0.000(3) -0.004(3) 0.008(3)
C22 0.032(3) 0.020(3) 0.040(4) -0.003(3) 0.007(3) 0.006(2)
C23 0.033(3) 0.036(3) 0.042(4) -0.007(3) -0.009(3) 0.021(3)
C24 0.040(4) 0.030(3) 0.040(4) -0.004(3) -0.004(3) 0.010(3)
C25 0.036(4) 0.038(4) 0.043(4) -0.014(3) -0.009(3) 0.018(3)
C26 0.037(4) 0.051(4) 0.053(5) -0.027(4) -0.004(3) 0.014(3)
C27 0.037(3) 0.030(3) 0.039(3) -0.004(3) 0.010(3) 0.022(3)
C28 0.048(4) 0.037(3) 0.026(3) 0.002(3) -0.008(3) 0.023(3)
C29 0.043(4) 0.029(3) 0.030(3) 0.010(3) 0.006(3) 0.011(3)
C30 0.042(4) 0.034(3) 0.042(4) -0.001(3) 0.006(3) 0.017(3)
C31 0.036(3) 0.025(3) 0.043(4) 0.007(3) 0.009(3) 0.011(3)
C32 0.048(4) 0.034(3) 0.030(3) 0.004(3) 0.012(3) 0.019(3)
C33 0.038(4) 0.038(3) 0.032(3) -0.001(3) 0.010(3) 0.014(3)
C34 0.044(4) 0.042(4) 0.049(4) 0.006(3) -0.002(3) 0.019(3)
C35 0.040(4) 0.032(3) 0.041(4) 0.006(3) -0.002(3) 0.022(3)
C36 0.054(5) 0.068(5) 0.044(4) 0.015(4) 0.000(4) 0.020(4)
C37 0.044(4) 0.048(4) 0.045(4) -0.011(3) 0.007(3) 0.017(3)
O1 0.062(3) 0.044(3) 0.035(3) 0.007(2) 0.023(2) 0.014(2)
O2 0.041(3) 0.038(2) 0.035(2) 0.007(2) 0.003(2) 0.002(2)
O3 0.041(3) 0.028(2) 0.047(3) -0.006(2) 0.011(2) 0.009(2)
O4 0.040(3) 0.037(2) 0.043(3) -0.014(2) -0.005(2) 0.013(2)
O5 0.045(3) 0.042(3) 0.045(3) 0.000(2) 0.005(2) 0.018(2)
O6 0.046(3) 0.048(3) 0.039(3) 0.010(2) 0.008(2) 0.025(2)
O7 0.061(6) 0.042(5) 0.032(5) 0.004(4) 0.005(4) 0.023(5)
Ru1 0.0333(3) 0.0298(2) 0.0316(3) 0.00152(19) 0.0057(2) 0.0138(2)
Ru2 0.0321(3) 0.0312(3) 0.0302(2) 0.0029(2) 0.0045(2) 0.0105(2)
Ru3 0.0282(2) 0.0280(2) 0.0303(2) -0.00038(18) 0.00116(19) 0.00978(19)
Ru4 0.0316(3) 0.0301(2) 0.0312(3) 0.00003(19) 0.0019(2) 0.0152(2)
S1 0.0286(7) 0.0340(7) 0.0277(7) -0.0013(6) 0.0082(6) 0.0115(6)
S2 0.0265(7) 0.0255(7) 0.0268(7) 0.0007(5) 0.0034(5) 0.0100(6)
S3 0.0344(7) 0.0246(6) 0.0255(7) 0.0009(5) 0.0025(6) 0.0153(6)
S4 0.0313(7) 0.0325(7) 0.0281(7) -0.0011(6) 0.0038(6) 0.0150(6)
S5 0.0298(7) 0.0301(7) 0.0305(7) 0.0028(6) 0.0028(6) 0.0103(6)
S6 0.0243(6) 0.0300(7) 0.0262(7) 0.0001(5) 0.0037(5) 0.0097(6)
S7 0.0301(7) 0.0271(7) 0.0346(8) -0.0036(6) 0.0022(6) 0.0118(6)
S8 0.0279(7) 0.0289(7) 0.0261(7) 0.0049(5) 0.0031(5) 0.0143(6)
S9 0.0311(8) 0.0324(8) 0.0298(7) -0.0031(6) -0.0049(6) 0.0125(6)
S10 0.0255(7) 0.0288(7) 0.0360(8) -0.0045(6) 0.0000(6) 0.0107(6)
S11 0.0380(8) 0.0270(7) 0.0316(8) -0.0008(6) 0.0002(6) 0.0117(6)
S12 0.0292(7) 0.0289(7) 0.0307(7) -0.0027(6) 0.0010(6) 0.0091(6)

loop_
_atom_type_symbol
_atom_type_description
_atom_type_scat_dispersion_real
_atom_type_scat_dispersion_imag
_atom_type_scat_source
C C 0.0033 0.0016 'International Tables Vol C Tables 4.2.6.8 and 6.1.1.4'
H H 0.0000 0.0000 'International Tables Vol C Tables 4.2.6.8 and 6.1.1.4'
B B 0.0013 0.0007 'International Tables Vol C Tables 4.2.6.8 and 6.1.1.4'
O O 0.0106 0.0060 'International Tables Vol C Tables 4.2.6.8 and 6.1.1.4'
S S 0.1246 0.1234 'International Tables Vol C Tables 4.2.6.8 and 6.1.1.4'
Ru Ru -1.2594 0.8363 'International Tables Vol C Tables 4.2.6.8 and 6.1.1.4'

loop_
_geom_angle_atom_site_label_1
_geom_angle_atom_site_label_2
_geom_angle_atom_site_label_3
_geom_angle
C1 B1 B2 104.7(5)
C1 B1 C2 58.8(4)
B2 B1 C2 59.8(4)
C1 B1 B5 101.3(5)
B2 B1 B5 59.5(4)
C2 B1 B5 105.3(5)
C1 B1 B9 56.4(4)
B2 B1 B9 105.9(5)
C2 B1 B9 104.9(5)
B5 B1 B9 57.9(4)
C1 B1 H10A 126.0
B2 B1 H10A 122.3
C2 B1 H10A 123.3
B5 B1 H10A 124.0
B9 B1 H10A 123.5
B1 B2 C2 60.6(4)
B1 B2 B5 62.2(4)
C2 B2 B5 108.0(5)
B1 B2 B3 109.7(5)
C2 B2 B3 59.1(4)
B5 B2 B3 107.7(5)
B1 B2 B6 110.4(5)
C2 B2 B6 106.1(5)
B5 B2 B6 59.8(4)
B3 B2 B6 59.2(4)
B1 B2 H10B 120.6
C2 B2 H10B 122.5
B5 B2 H10B 122.6
B3 B2 H10B 120.3
B6 B2 H10B 121.3
C2 B3 B7 106.3(6)
C2 B3 B6 107.1(5)
B7 B3 B6 59.4(4)
C2 B3 B4 59.6(4)
B7 B3 B4 59.5(5)
B6 B3 B4 107.5(6)
C2 B3 B2 58.1(4)
B7 B3 B2 107.5(5)
B6 B3 B2 61.3(4)
B4 B3 B2 106.7(5)
C2 B3 H10C 123.0
B7 B3 H10C 122.2
B6 B3 H10C 121.9
B4 B3 H10C 121.6
B2 B3 H10C 122.7
C1 B4 C2 58.0(4)
C1 B4 B7 103.2(6)
C2 B4 B7 104.9(6)
C1 B4 B3 103.2(5)
C2 B4 B3 58.6(4)
B7 B4 B3 58.8(4)
C1 B4 B8 57.0(4)
C2 B4 B8 106.1(5)
B7 B4 B8 62.0(5)
B3 B4 B8 108.6(6)
C1 B4 H10D 126.4
C2 B4 H10D 119.7
B7 B4 H10D 125.1
B3 B4 H10D 120.1
B8 B4 H10D 125.1
B2 B5 B9 108.7(5)
B2 B5 B6 62.7(4)
B9 B5 B6 107.8(5)
B2 B5 B1 58.2(4)
B9 B5 B1 62.7(4)
B6 B5 B1 109.5(5)
B2 B5 B10 110.5(5)
B9 B5 B10 60.3(4)
B6 B5 B10 59.4(4)
B1 B5 B10 111.5(5)
B2 B5 H10E 121.8
B9 B5 H10E 119.4
B6 B5 H10E 123.3
B1 B5 H10E 118.7
B10 B5 H10E 120.6
B7 B6 B10 61.9(5)
B7 B6 B5 107.5(6)
B10 B6 B5 60.7(4)
B7 B6 B3 58.9(4)
B10 B6 B3 109.5(6)
B5 B6 B3 106.0(5)
B7 B6 B2 105.7(5)
B10 B6 B2 107.3(5)
B5 B6 B2 57.5(4)
B3 B6 B2 59.5(4)
B7 B6 H10F 122.8
B10 B6 H10F 121.3
B5 B6 H10F 123.2
B3 B6 H10F 121.1
B2 B6 H10F 122.5
B3 B7 B6 61.7(4)
B3 B7 B4 61.7(5)
B6 B7 B4 111.1(6)
B3 B7 B10 109.9(6)
B6 B7 B10 59.6(5)
B4 B7 B10 110.1(6)
B3 B7 B8 110.2(6)
B6 B7 B8 108.3(6)
B4 B7 B8 61.1(4)
B10 B7 B8 59.9(4)
B3 B7 H10G 121.0
B6 B7 H10G 120.5
B4 B7 H10G 120.7
B10 B7 H10G 119.8
B8 B7 H10G 120.9
C1 B8 B9 58.6(4)
C1 B8 B10 103.7(5)
B9 B8 B10 60.0(4)
C1 B8 B4 58.2(4)
B9 B8 B4 107.2(5)
B10 B8 B4 106.0(6)
C1 B8 B7 100.3(5)
B9 B8 B7 105.3(6)
B10 B8 B7 59.1(5)
B4 B8 B7 56.9(4)
C1 B8 H10H 125.1
B9 B8 H10H 120.2
B10 B8 H10H 122.6
B4 B8 H10H 123.8
B7 B8 H10H 127.1
C1 B9 B8 59.7(4)
C1 B9 B5 103.5(5)
B8 B9 B5 110.9(5)
C1 B9 B10 106.4(5)
B8 B9 B10 62.6(5)
B5 B9 B10 61.0(4)
C1 B9 B1 57.6(4)
B8 B9 B1 109.5(5)
B5 B9 B1 59.4(4)
B10 B9 B1 109.4(6)
C1 B9 H10I 123.0
B8 B9 H10I 118.6
B5 B9 H10I 124.0
B10 B9 H10I 122.7
B1 B9 H10I 120.4
B6 B10 B9 106.9(6)
B6 B10 B5 59.9(4)
B9 B10 B5 58.7(4)
B6 B10 B7 58.5(4)
B9 B10 B7 104.8(6)
B5 B10 B7 104.4(6)
B6 B10 B8 108.3(6)
B9 B10 B8 57.4(4)
B5 B10 B8 104.9(5)
B7 B10 B8 61.1(4)
B6 B10 H11A 121.2
B9 B10 H11A 123.1
B5 B10 H11A 122.4
B7 B10 H11A 124.8
B8 B10 H11A 123.2
C3 B11 C4 57.3(4)
C3 B11 B12 104.4(5)
C4 B11 B12 58.7(4)
C3 B11 B16 103.7(6)
C4 B11 B16 107.1(5)
B12 B11 B16 62.9(4)
C3 B11 B15 61.4(4)
C4 B11 B15 109.8(5)
B12 B11 B15 112.0(5)
B16 B11 B15 58.9(4)
C3 B11 H11B 127.5
C4 B11 H11B 121.4
B12 B11 H11B 117.7
B16 B11 H11B 122.3
B15 B11 H11B 121.4
C4 B12 B11 60.5(4)
C4 B12 B17 104.2(5)
B11 B12 B17 106.7(5)
C4 B12 B16 105.6(5)
B11 B12 B16 59.2(4)
B17 B12 B16 59.5(4)
C4 B12 B13 60.2(4)
B11 B12 B13 108.7(5)
B17 B12 B13 56.7(4)
B16 B12 B13 105.2(5)
C4 B12 H11C 122.6
B11 B12 H11C 120.9
B17 B12 H11C 124.5
B16 B12 H11C 123.7
B13 B12 H11C 122.5
B17 B13 B14 107.0(6)
B17 B13 C4 102.9(5)
B14 B13 C4 56.8(4)
B17 B13 B18 60.1(4)
B14 B13 B18 63.9(4)
C4 B13 B18 108.2(5)
B17 B13 B12 59.5(4)
B14 B13 B12 103.0(5)
C4 B13 B12 55.8(4)
B18 B13 B12 108.7(5)
B17 B13 H11D 123.6
B14 B13 H11D 124.9
C4 B13 H11D 122.1
B18 B13 H11D 123.4
B12 B13 H11D 119.7
C3 B14 C4 57.5(4)
C3 B14 B13 106.6(5)
C4 B14 B13 62.5(4)
C3 B14 B19 61.8(4)
C4 B14 B19 109.6(5)
B13 B14 B19 108.0(6)
C3 B14 B18 106.3(5)
C4 B14 B18 108.8(5)
B13 B14 B18 58.9(4)
B19 B14 B18 59.2(4)
C3 B14 H11E 124.2
C4 B14 H11E 119.0
B13 B14 H11E 119.7
B19 B14 H11E 122.9
B18 B14 H11E 123.1
B16 B15 C3 98.3(5)
B16 B15 B11 59.1(4)
C3 B15 B11 53.9(4)
B16 B15 B20 56.5(4)
C3 B15 B20 100.8(5)
B11 B15 B20 103.4(5)
B16 B15 B19 102.7(6)
C3 B15 B19 59.1(4)
B11 B15 B19 103.8(5)
B20 B15 B19 58.4(4)
B16 B15 H11F 123.5
C3 B15 H11F 128.1
B11 B15 H11F 121.1
B20 B15 H11F 126.7
B19 B15 H11F 126.8
B20 B16 B15 64.1(4)
B20 B16 B11 111.6(6)
B15 B16 B11 62.0(4)
B20 B16 B17 61.1(4)
B15 B16 B17 111.5(6)
B11 B16 B17 105.2(6)
B20 B16 B12 110.2(6)
B15 B16 B12 110.4(6)
B11 B16 B12 57.9(4)
B17 B16 B12 58.8(4)
B20 B16 H11G 119.9
B15 B16 H11G 118.7
B11 B16 H11G 121.4
B17 B16 H11G 122.6
B12 B16 H11G 120.5
B13 B17 B18 61.7(4)
B13 B17 B12 63.8(4)
B18 B17 B12 113.5(5)
B13 B17 B20 112.4(6)
B18 B17 B20 63.0(4)
B12 B17 B20 109.4(5)
B13 B17 B16 112.7(6)
B18 B17 B16 109.9(5)
B12 B17 B16 61.8(4)
B20 B17 B16 57.2(4)
B13 B17 H11H 120.3
B18 B17 H11H 119.6
B12 B17 H11H 119.3
B20 B17 H11H 119.2
B16 B17 H11H 119.3
B17 B18 B13 58.2(4)
B17 B18 B19 104.6(6)
B13 B18 B19 106.3(6)
B17 B18 B20 59.0(4)
B13 B18 B20 106.3(5)
B19 B18 B20 59.1(4)
B17 B18 B14 100.7(5)
B13 B18 B14 57.2(4)
B19 B18 B14 58.8(4)
B20 B18 B14 103.4(5)
B17 B18 H11I 127.5
B13 B18 H11I 123.5
B19 B18 H11I 120.6
B20 B18 H11I 123.5
B14 B18 H11I 124.3
C3 B19 B20 101.0(5)
C3 B19 B14 55.2(4)
B20 B19 B14 107.5(6)
C3 B19 B18 103.6(6)
B20 B19 B18 61.2(5)
B14 B19 B18 62.1(4)
C3 B19 B15 57.6(4)
B20 B19 B15 60.1(4)
B14 B19 B15 106.1(6)
B18 B19 B15 110.9(6)
C3 B19 H11J 124.6
B20 B19 H11J 123.6
B14 B19 H11J 124.7
B18 B19 H11J 125.1
B15 B19 H11J 116.1
B16 B20 B17 61.7(4)
B16 B20 B19 107.5(6)
B17 B20 B19 104.3(5)
B16 B20 B15 59.4(4)
B17 B20 B15 108.3(5)
B19 B20 B15 61.5(4)
B16 B20 B18 109.5(6)
B17 B20 B18 58.0(4)
B19 B20 B18 59.7(4)
B15 B20 B18 110.8(5)
B16 B20 H12A 121.3
B17 B20 H12A 122.8
B19 B20 H12A 123.2
B15 B20 H12A 120.9
B18 B20 H12A 120.1
C19 B21 C20 59.6(4)
C19 B21 B22 107.0(5)
C20 B21 B22 58.1(4)
C19 B21 B25 61.3(4)
C20 B21 B25 107.7(5)
B22 B21 B25 107.9(5)
C19 B21 B26 106.4(5)
C20 B21 B26 102.8(5)
B22 B21 B26 57.9(4)
B25 B21 B26 59.8(4)
C19 B21 H20B 123.8
C20 B21 H20B 122.7
B22 B21 H20B 119.7
B25 B21 H20B 123.1
B26 B21 H20B 123.8
C20 B22 B26 108.1(6)
C20 B22 B21 59.9(4)
B26 B22 B21 63.0(5)
C20 B22 B23 57.9(4)
B26 B22 B23 105.5(5)
B21 B22 B23 106.8(5)
C20 B22 B27 103.1(5)
B26 B22 B27 58.8(4)
B21 B22 B27 107.7(6)
B23 B22 B27 56.9(4)
C20 B22 H20C 122.0
B26 B22 H20C 124.0
B21 B22 H20C 122.6
B23 B22 H20C 120.9
B27 B22 H20C 123.9
C20 B23 B27 107.0(5)
C20 B23 B28 108.2(6)
B27 B23 B28 60.0(5)
C20 B23 B24 61.8(4)
B27 B23 B24 110.2(6)
B28 B23 B24 61.0(5)
C20 B23 B22 57.4(4)
B27 B23 B22 62.3(4)
B28 B23 B22 110.2(6)
B24 B23 B22 110.1(6)
C20 B23 H20D 121.1
B27 B23 H20D 123.6
B28 B23 H20D 121.6
B24 B23 H20D 117.2
B22 B23 H20D 121.6
B23 B24 C20 57.0(4)
B23 B24 B28 59.3(5)
C20 B24 B28 103.2(5)
B23 B24 C19 101.5(5)
C20 B24 C19 56.0(4)
B28 B24 C19 103.5(5)
B23 B24 B29 104.5(5)
C20 B24 B29 100.6(5)
B28 B24 B29 60.1(4)
C19 B24 B29 56.2(4)
B23 B24 H20E 123.0
C20 B24 H20E 122.4
B28 B24 H20E 126.1
C19 B24 H20E 124.7
B29 B24 H20E 127.6
B29 B25 B30 60.0(4)
B29 B25 C19 59.0(4)
B30 B25 C19 104.3(5)
B29 B25 B21 105.6(5)
B30 B25 B21 107.5(6)
C19 B25 B21 55.4(4)
B29 B25 B26 106.9(5)
B30 B25 B26 59.8(4)
C19 B25 B26 102.3(5)
B21 B25 B26 60.3(4)
B29 B25 H20F 122.6
B30 B25 H20F 122.4
C19 B25 H20F 126.3
B21 B25 H20F 122.5
B26 B25 H20F 122.7
B22 B26 B27 63.5(4)
B22 B26 B30 110.3(5)
B27 B26 B30 59.2(4)
B22 B26 B25 108.8(6)
B27 B26 B25 107.4(5)
B30 B26 B25 59.1(4)
B22 B26 B21 59.0(4)
B27 B26 B21 108.4(6)
B30 B26 B21 106.6(6)
B25 B26 B21 59.8(4)
B22 B26 H20G 121.0
B27 B26 H20G 122.8
B30 B26 H20G 121.9
B25 B26 H20G 120.1
B21 B26 H20G 121.7
B23 B27 B28 60.7(5)
B23 B27 B30 109.0(6)
B28 B27 B30 61.2(5)
B23 B27 B26 107.8(5)
B28 B27 B26 110.6(6)
B30 B27 B26 61.5(4)
B23 B27 B22 60.8(4)
B28 B27 B22 109.5(5)
B30 B27 B22 107.5(5)
B26 B27 B22 57.7(4)
B23 B27 H20H 121.6
B28 B27 H20H 121.0
B30 B27 H20H 121.5
B26 B27 H20H 120.6
B22 B27 H20H 121.4
B27 B28 B23 59.3(5)
B27 B28 B30 59.4(5)
B23 B28 B30 106.5(6)
B27 B28 B24 108.5(6)
B23 B28 B24 59.7(4)
B30 B28 B24 109.5(5)
B27 B28 B29 105.2(5)
B23 B28 B29 106.2(5)
B30 B28 B29 58.1(4)
B24 B28 B29 61.9(4)
B27 B28 H20I 120.8
B23 B28 H20I 122.6
B30 B28 H20I 121.5
B24 B28 H20I 121.4
B29 B28 H20I 124.6
C19 B29 B25 62.0(4)
C19 B29 B30 107.5(6)
B25 B29 B30 61.3(4)
C19 B29 B28 105.0(5)
B25 B29 B28 109.8(6)
B30 B29 B28 59.5(4)
C19 B29 B24 60.2(4)
B25 B29 B24 112.2(6)
B30 B29 B24 107.5(5)
B28 B29 B24 58.1(4)
C19 B29 H20J 120.6
B25 B29 H20J 116.3
B30 B29 H20J 123.0
B28 B29 H20J 125.9
B24 B29 H20J 121.7
B27 B30 B29 108.4(6)
B27 B30 B25 109.1(6)
B29 B30 B25 58.6(4)
B27 B30 B28 59.4(5)
B29 B30 B28 62.3(4)
B25 B30 B28 109.8(6)
B27 B30 B26 59.3(4)
B29 B30 B26 106.9(6)
B25 B30 B26 61.1(4)
B28 B30 B26 107.4(6)
B27 B30 H21D 122.0
B29 B30 H21D 121.4
B25 B30 H21D 120.8
B28 B30 H21D 120.5
B26 B30 H21D 122.9
B35 B31 B39 58.6(4)
B35 B31 C21 101.5(5)
B39 B31 C21 58.9(4)
B35 B31 C22 103.7(5)
B39 B31 C22 103.8(5)
C21 B31 C22 54.6(4)
B35 B31 B32 60.0(4)
B39 B31 B32 103.9(5)
C21 B31 B32 96.2(5)
C22 B31 B32 54.9(4)
B35 B31 H21E 124.0
B39 B31 H21E 124.5
C21 B31 H21E 128.6
C22 B31 H21E 124.0
B32 B31 H21E 125.3
C22 B32 B36 109.8(6)
C22 B32 B33 60.1(4)
B36 B32 B33 63.6(5)
C22 B32 B35 107.0(6)
B36 B32 B35 64.1(5)
B33 B32 B35 114.7(7)
C22 B32 B31 62.2(4)
B36 B32 B31 111.0(6)
B33 B32 B31 113.4(6)
B35 B32 B31 56.8(4)
C22 B32 H21F 119.1
B36 B32 H21F 123.6
B33 B32 H21F 119.9
B35 B32 H21F 120.6
B31 B32 H21F 115.3
B37 B33 C22 106.0(5)
B37 B33 B32 101.1(6)
C22 B33 B32 59.6(4)
B37 B33 B34 61.7(4)
C22 B33 B34 59.5(4)
B32 B33 B34 106.1(6)
B37 B33 B36 54.1(5)
C22 B33 B36 105.1(5)
B32 B33 B36 57.9(4)
B34 B33 B36 104.8(5)
B37 B33 H21G 124.0
C22 B33 H21G 123.8
B32 B33 H21G 124.3
B34 B33 H21G 122.5
B36 B33 H21G 123.7
C21 B34 C22 58.4(4)
C21 B34 B38 59.4(4)
C22 B34 B38 107.9(5)
C21 B34 B33 105.5(5)
C22 B34 B33 58.5(4)
B38 B34 B33 110.9(5)
C21 B34 B37 103.9(5)
C22 B34 B37 102.0(5)
B38 B34 B37 62.6(4)
B33 B34 B37 57.5(4)
C21 B34 H21H 125.7
C22 B34 H21H 117.6
B38 B34 H21H 126.5
B33 B34 H21H 115.9
B37 B34 H21H 127.3
B39 B35 B31 61.3(4)
B39 B35 B40 62.4(5)
B31 B35 B40 110.9(6)
B39 B35 B32 108.3(5)
B31 B35 B32 63.2(4)
B40 B35 B32 102.1(5)
B39 B35 B36 108.1(6)
B31 B35 B36 109.3(5)
B40 B35 B36 57.4(4)
B32 B35 B36 55.5(4)
B39 B35 H21I 120.8
B31 B35 H21I 120.8
B40 B35 H21I 120.8
B32 B35 H21I 125.1
B36 B35 H21I 121.6
B37 B36 B32 106.3(6)
B37 B36 B40 61.9(5)
B32 B36 B40 107.0(6)
B37 B36 B33 60.0(5)
B32 B36 B33 58.5(4)
B40 B36 B33 109.4(6)
B37 B36 B35 107.8(6)
B32 B36 B35 60.4(4)
B40 B36 B35 58.5(4)
B33 B36 B35 107.7(5)
B37 B36 H21J 122.2
B32 B36 H21J 122.8
B40 B36 H21J 120.9
B33 B36 H21J 122.2
B35 B36 H21J 121.3
B36 B37 B33 65.8(5)
B36 B37 B40 63.1(5)
B33 B37 B40 114.8(7)
B36 B37 B34 113.3(7)
B33 B37 B34 60.8(4)
B40 B37 B34 107.7(6)
B36 B37 B38 112.4(6)
B33 B37 B38 109.1(6)
B40 B37 B38 60.5(5)
B34 B37 B38 57.2(4)
B36 B37 H21K 121.1
B33 B37 H21K 121.1
B40 B37 H21K 118.9
B34 B37 H21K 119.4
B38 B37 H21K 117.0
C21 B38 B34 58.3(4)
C21 B38 B40 103.3(6)
B34 B38 B40 107.2(5)
C21 B38 B37 101.4(5)
B34 B38 B37 60.2(4)
B40 B38 B37 56.8(4)
C21 B38 B39 58.8(4)
B34 B38 B39 108.2(5)
B40 B38 B39 59.5(4)
B37 B38 B39 103.9(6)
C21 B38 H21L 122.7
B34 B38 H21L 123.9
B40 B38 H21L 123.4
B37 B38 H21L 130.5
B39 B38 H21L 117.1
B35 B39 C21 104.0(5)
B35 B39 B31 60.1(4)
C21 B39 B31 60.8(4)
B35 B39 B40 60.2(4)
C21 B39 B40 100.8(5)
B31 B39 B40 108.2(5)
B35 B39 B38 107.8(5)
C21 B39 B38 56.1(4)
B31 B39 B38 108.9(5)
B40 B39 B38 59.0(4)
B35 B39 H21M 121.0
C21 B39 H21M 128.5
B31 B39 H21M 121.0
B40 B39 H21M 121.9
B38 B39 H21M 122.2
B37 B40 B36 55.0(5)
B37 B40 B35 107.0(6)
B36 B40 B35 64.1(5)
B37 B40 B38 62.7(5)
B36 B40 B38 107.7(5)
B35 B40 B38 107.6(6)
B37 B40 B39 110.0(6)
B36 B40 B39 109.6(6)
B35 B40 B39 57.4(4)
B38 B40 B39 61.5(5)
B37 B40 H22B 122.6
B36 B40 H22B 121.2
B35 B40 H22B 121.4
B38 B40 H22B 121.3
B39 B40 H22B 120.9
B9 C1 C2 114.6(5)
B9 C1 B8 61.8(4)
C2 C1 B8 115.8(5)
B9 C1 B1 66.0(4)
C2 C1 B1 61.4(4)
B8 C1 B1 118.3(5)
B9 C1 B4 115.1(5)
C2 C1 B4 61.9(4)
B8 C1 B4 64.8(4)
B1 C1 B4 115.2(5)
B9 C1 S1 124.7(5)
C2 C1 S1 115.0(4)
B8 C1 S1 113.9(4)
B1 C1 S1 121.8(4)
B4 C1 S1 108.7(4)
C1 C2 B2 105.2(4)
C1 C2 B1 59.8(4)
B2 C2 B1 59.6(4)
C1 C2 B3 107.3(5)
B2 C2 B3 62.8(4)
B1 C2 B3 111.9(5)
C1 C2 B4 60.1(4)
B2 C2 B4 112.2(5)
B1 C2 B4 112.2(5)
B3 C2 B4 61.8(4)
C1 C2 S2 120.3(4)
B2 C2 S2 121.2(4)
B1 C2 S2 113.6(4)
B3 C2 S2 125.7(4)
B4 C2 S2 121.7(4)
C4 C3 B11 64.8(4)
C4 C3 B14 61.7(4)
B11 C3 B14 117.0(5)
C4 C3 B15 118.7(5)
B11 C3 B15 64.7(4)
B14 C3 B15 117.8(5)
C4 C3 B19 114.0(5)
B11 C3 B19 116.1(5)
B14 C3 B19 63.0(4)
B15 C3 B19 63.3(4)
C4 C3 S3 113.8(4)
B11 C3 S3 120.3(5)
B14 C3 S3 110.2(4)
B15 C3 S3 120.5(4)
B19 C3 S3 116.8(5)
C3 C4 B14 60.8(4)
C3 C4 B12 106.6(5)
B14 C4 B12 112.8(5)
C3 C4 B11 57.9(4)
B14 C4 B11 110.4(5)
B12 C4 B11 60.9(4)
C3 C4 B13 107.6(5)
B14 C4 B13 60.6(4)
B12 C4 B13 64.0(4)
B11 C4 B13 112.0(5)
C3 C4 S4 120.3(4)
B14 C4 S4 119.5(4)
B12 C4 S4 121.5(4)
B11 C4 S4 117.7(4)
B13 C4 S4 123.6(4)
C6 C5 S3 119.9(4)
C6 C5 H22A 120.0
S3 C5 H22A 120.0
C5 C6 C7 124.2(5)
C5 C6 S1 119.6(5)
C7 C6 S1 116.1(5)
O1 C7 O2 126.7(5)
O1 C7 C6 123.2(6)
O2 C7 C6 109.9(5)
O2 C8 H33A 109.5
O2 C8 H33B 109.5
H33A C8 H33B 109.5
O2 C8 H33C 109.5
H33A C8 H33C 109.5
H33B C8 H33C 109.5
C14 C9 C10 119.7(6)
C14 C9 C15 122.7(6)
C10 C9 C15 117.3(6)
C14 C9 Ru2 69.6(4)
C10 C9 Ru2 71.8(4)
C15 C9 Ru2 125.8(4)
C11 C10 C9 120.3(6)
C11 C10 Ru2 70.3(4)
C9 C10 Ru2 72.1(4)
C11 C10 H5A 119.3
C9 C10 H5A 119.3
Ru2 C10 H5A 119.3
C10 C11 C12 120.8(6)
C10 C11 Ru2 74.0(4)
C12 C11 Ru2 71.1(3)
C10 C11 H6A 119.3
C12 C11 H6A 119.3
Ru2 C11 H6A 119.3
C13 C12 C11 115.8(5)
C13 C12 C16 114.7(5)
C11 C12 C16 129.3(6)
C13 C12 Ru2 70.2(3)
C11 C12 Ru2 69.7(3)
C16 C12 Ru2 125.1(4)
C14 C13 C12 120.0(5)
C14 C13 Ru2 72.0(4)
C12 C13 Ru2 71.5(3)
C14 C13 H8A 119.6
C12 C13 H8A 119.6
Ru2 C13 H8A 119.6
C13 C14 C9 123.4(6)
C13 C14 Ru2 72.7(4)
C9 C14 Ru2 74.0(4)
C13 C14 H9A 117.9
C9 C14 H9A 117.9
Ru2 C14 H9A 117.9
C9 C15 H21A 109.5
C9 C15 H21B 109.5
H21A C15 H21B 109.5
C9 C15 H21C 109.5
H21A C15 H21C 109.5
H21B C15 H21C 109.5
C18 C16 C35 108.6(6)
C18 C16 C12 117.9(6)
C35 C16 C12 103.0(5)
C18 C16 H34A 109.0
C35 C16 H34A 109.0
C12 C16 H34A 109.0
C16 C18 H36A 109.5
C16 C18 H36B 109.5
H36A C18 H36B 109.5
C16 C18 H36C 109.5
H36A C18 H36C 109.5
H36B C18 H36C 109.5
B21 C19 C20 61.5(4)
B21 C19 B29 112.2(5)
C20 C19 B29 110.5(5)
B21 C19 B25 63.3(4)
C20 C19 B25 110.7(5)
B29 C19 B25 59.0(4)
B21 C19 B24 114.4(5)
C20 C19 B24 61.3(4)
B29 C19 B24 63.6(4)
B25 C19 B24 112.7(5)
B21 C19 S7 125.9(5)
C20 C19 S7 118.2(4)
B29 C19 S7 116.2(4)
B25 C19 S7 127.1(4)
B24 C19 S7 107.7(4)
C19 C20 B22 109.7(5)
C19 C20 B23 110.1(5)
B22 C20 B23 64.7(4)
C19 C20 B21 58.9(4)
B22 C20 B21 62.1(4)
B23 C20 B21 113.9(5)
C19 C20 B24 62.7(4)
B22 C20 B24 115.6(5)
B23 C20 B24 61.2(4)
B21 C20 B24 113.4(5)
C19 C20 S8 116.0(4)
B22 C20 S8 119.0(4)
B23 C20 S8 126.5(4)
B21 C20 S8 112.3(4)
B24 C20 S8 120.1(4)
C22 C21 B34 62.8(4)
C22 C21 B38 113.9(5)
B34 C21 B38 62.3(4)
C22 C21 B39 113.6(6)
B34 C21 B39 116.7(5)
B38 C21 B39 65.1(5)
C22 C21 B31 65.1(4)
B34 C21 B31 118.5(5)
B38 C21 B31 116.2(5)
B39 C21 B31 60.4(4)
C22 C21 S9 114.9(4)
B34 C21 S9 113.6(5)
B38 C21 S9 118.9(5)
B39 C21 S9 121.3(5)
B31 C21 S9 116.4(5)
C21 C22 B32 106.7(5)
C21 C22 B33 108.6(5)
B32 C22 B33 60.3(4)
C21 C22 B34 58.8(4)
B32 C22 B34 108.5(5)
B33 C22 B34 62.0(4)
C21 C22 S10 118.5(5)
B32 C22 S10 124.2(5)
B33 C22 S10 124.9(4)
B34 C22 S10 121.9(4)
C21 C22 B31 60.4(4)
B32 C22 B31 62.9(4)
B33 C22 B31 114.1(5)
B34 C22 B31 111.1(5)
S10 C22 B31 113.2(4)
C24 C23 S9 124.4(5)
C24 C23 H29A 117.8
S9 C23 H29A 117.8
C23 C24 C25 129.1(7)
C23 C24 S7 116.2(5)
C25 C24 S7 113.6(5)
O3 C25 O4 119.7(5)
O3 C25 C24 129.6(6)
O4 C25 C24 110.3(6)
O4 C26 H32A 109.5
O4 C26 H32B 109.5
H32A C26 H32B 109.5
O4 C26 H32C 109.5
H32A C26 H32C 109.5
H32B C26 H32C 109.5
C28 C27 C32 120.0(6)
C28 C27 C33 118.0(6)
C32 C27 C33 122.0(6)
C28 C27 Ru4 71.5(4)
C32 C27 Ru4 70.3(4)
C33 C27 Ru4 130.8(4)
C29 C28 C27 120.0(6)
C29 C28 Ru4 70.3(4)
C27 C28 Ru4 71.5(4)
C29 C28 H16A 119.3
C27 C28 H16A 119.3
Ru4 C28 H16A 119.3
C30 C29 C28 120.0(6)
C30 C29 Ru4 70.0(4)
C28 C29 Ru4 72.5(4)
C30 C29 H17A 119.4
C28 C29 H17A 119.4
Ru4 C29 H17A 119.4
C31 C30 C29 120.0(7)
C31 C30 C34 115.0(6)
C29 C30 C34 124.7(6)
C31 C30 Ru4 71.0(4)
C29 C30 Ru4 72.2(4)
C34 C30 Ru4 134.4(5)
C30 C31 C32 120.0(7)
C30 C31 Ru4 71.0(4)
C32 C31 Ru4 72.2(4)
C30 C31 H19A 119.5
C32 C31 H19A 119.5
Ru4 C31 H19A 119.5
C31 C32 C27 120.0(6)
C31 C32 Ru4 70.0(4)
C27 C32 Ru4 72.5(4)
C31 C32 H20A 119.4
C27 C32 H20A 119.4
Ru4 C32 H20A 119.4
C27 C33 H25A 109.5
C27 C33 H25B 109.5
H25A C33 H25B 109.5
C27 C33 H25C 109.5
H25A C33 H25C 109.5
H25B C33 H25C 109.5
C36 C34 C37 103.4(5)
C36 C34 C30 115.9(5)
C37 C34 C30 113.7(5)
C36 C34 H26A 107.8
C37 C34 H26A 107.8
C30 C34 H26A 107.8
C16 C35 H35A 109.5
C16 C35 H35B 109.5
H35A C35 H35B 109.5
C16 C35 H35C 109.5
H35A C35 H35C 109.5
H35B C35 H35C 109.5
C34 C36 H27A 109.5
C34 C36 H27B 109.5
H27A C36 H27B 109.5
C34 C36 H27C 109.5
H27A C36 H27C 109.5
H27B C36 H27C 109.5
C34 C37 H28A 109.5
C34 C37 H28B 109.5
H28A C37 H28B 109.5
C34 C37 H28C 109.5
H28A C37 H28C 109.5
H28B C37 H28C 109.5
C7 O2 C8 116.6(4)
C25 O4 C26 117.4(4)
H5C O5 H5D 109.5
H6C O6 H6D 109.5
H7C O7 H7D 109.5
S3 Ru1 S1 87.88(6)
S3 Ru1 S2 93.24(5)
S1 Ru1 S2 94.30(5)
S3 Ru1 S5 115.53(6)
S1 Ru1 S5 156.53(6)
S2 Ru1 S5 83.33(5)
S3 Ru1 S4 90.04(6)
S1 Ru1 S4 92.85(5)
S2 Ru1 S4 172.23(5)
S5 Ru1 S4 88.90(5)
S3 Ru1 S6 165.96(5)
S1 Ru1 S6 106.08(5)
S2 Ru1 S6 84.36(5)
S5 Ru1 S6 50.47(5)
S4 Ru1 S6 90.75(5)
C14 Ru2 C11 78.2(2)
C14 Ru2 C13 35.3(2)
C11 Ru2 C13 68.8(2)
C14 Ru2 C12 66.3(2)
C11 Ru2 C12 39.2(2)
C13 Ru2 C12 38.3(2)
C14 Ru2 C10 65.6(2)
C11 Ru2 C10 35.7(2)
C13 Ru2 C10 78.6(2)
C12 Ru2 C10 67.4(2)
C14 Ru2 C9 36.4(2)
C11 Ru2 C9 65.0(2)
C13 Ru2 C9 65.2(2)
C12 Ru2 C9 78.5(2)
C10 Ru2 C9 36.1(2)
C14 Ru2 S5 103.01(16)
C11 Ru2 S5 151.80(16)
C13 Ru2 S5 95.63(14)
C12 Ru2 S5 114.86(15)
C10 Ru2 S5 167.10(17)
C9 Ru2 S5 131.01(18)
C14 Ru2 S6 144.43(16)
C11 Ru2 S6 113.33(18)
C13 Ru2 S6 114.91(14)
C12 Ru2 S6 100.54(15)
C10 Ru2 S6 142.20(17)
C9 Ru2 S6 178.25(18)
S5 Ru2 S6 50.71(5)
C14 Ru2 S2 120.31(18)
C11 Ru2 S2 121.60(16)
C13 Ru2 S2 154.66(16)
C12 Ru2 S2 160.41(15)
C10 Ru2 S2 97.62(16)
C9 Ru2 S2 96.91(16)
S5 Ru2 S2 82.66(5)
S6 Ru2 S2 83.55(5)
S9 Ru3 S7 87.50(6)
S9 Ru3 S8 95.32(6)
S7 Ru3 S8 93.50(5)
S9 Ru3 S11 111.47(6)
S7 Ru3 S11 160.67(6)
S8 Ru3 S11 81.43(5)
S9 Ru3 S10 90.01(6)
S7 Ru3 S10 94.18(6)
S8 Ru3 S10 170.83(5)
S11 Ru3 S10 89.69(6)
S9 Ru3 S12 161.73(6)
S7 Ru3 S12 110.76(6)
S8 Ru3 S12 83.42(6)
S11 Ru3 S12 50.28(5)
S10 Ru3 S12 89.18(6)
C30 Ru4 C31 38.0(3)
C30 Ru4 C29 37.8(3)
C31 Ru4 C29 68.2(3)
C30 Ru4 C32 68.2(3)
C31 Ru4 C32 37.7(2)
C29 Ru4 C32 80.0(2)
C30 Ru4 C28 67.7(3)
C31 Ru4 C28 80.0(3)
C29 Ru4 C28 37.3(3)
C32 Ru4 C28 67.2(2)
C30 Ru4 C27 80.0(2)
C31 Ru4 C27 67.7(2)
C29 Ru4 C27 67.2(2)
C32 Ru4 C27 37.2(2)
C28 Ru4 C27 37.0(2)
C30 Ru4 S12 176.17(19)
C31 Ru4 S12 144.95(17)
C29 Ru4 S12 138.46(18)
C32 Ru4 S12 113.27(18)
C28 Ru4 S12 109.34(18)
C27 Ru4 S12 99.03(16)
C30 Ru4 S8 99.05(19)
C31 Ru4 S8 94.80(19)
C29 Ru4 S8 126.96(18)
C32 Ru4 S8 117.11(18)
C28 Ru4 S8 164.17(19)
C27 Ru4 S8 152.89(18)
S12 Ru4 S8 83.50(5)
C30 Ru4 S11 126.88(19)
C31 Ru4 S11 163.70(17)
C29 Ru4 S11 101.97(17)
C32 Ru4 S11 156.56(19)
C28 Ru4 S11 100.10(16)
C27 Ru4 S11 121.74(17)
S12 Ru4 S11 50.53(6)
S8 Ru4 S11 80.68(5)
C6 S1 C1 100.8(3)
C6 S1 Ru1 105.6(2)
C1 S1 Ru1 105.56(18)
C2 S2 Ru1 102.39(19)
C2 S2 Ru2 117.25(19)
Ru1 S2 Ru2 90.73(5)
C5 S3 C3 98.2(3)
C5 S3 Ru1 106.4(2)
C3 S3 Ru1 107.05(19)
C4 S4 Ru1 103.1(2)
S6 S5 Ru2 65.42(6)
S6 S5 Ru1 65.38(6)
Ru2 S5 Ru1 91.31(6)
S5 S6 Ru2 63.87(6)
S5 S6 Ru1 64.15(6)
Ru2 S6 Ru1 89.98(5)
C19 S7 C24 99.3(3)
C19 S7 Ru3 105.36(19)
C24 S7 Ru3 106.0(2)
C20 S8 Ru3 103.40(19)
C20 S8 Ru4 116.99(19)
Ru3 S8 Ru4 92.42(5)
C23 S9 C21 101.6(3)
C23 S9 Ru3 105.7(2)
C21 S9 Ru3 108.0(2)
C22 S10 Ru3 103.3(2)
S12 S11 Ru3 65.61(6)
S12 S11 Ru4 64.46(6)
Ru3 S11 Ru4 91.67(6)
S11 S12 Ru4 65.01(6)
S11 S12 Ru3 64.11(6)
Ru4 S12 Ru3 91.21(6)

loop_
_geom_bond_atom_site_label_1
_geom_bond_atom_site_label_2
_geom_bond_distance
B1 C1 1.685(9)
B1 B2 1.695(10)
B1 C2 1.713(9)
B1 B5 1.764(10)
B1 B9 1.822(10)
B1 H10A 0.9600
B2 C2 1.699(9)
B2 B5 1.719(9)
B2 B3 1.780(9)
B2 B6 1.812(10)
B2 H10B 0.9601
B3 C2 1.717(9)
B3 B7 1.724(11)
B3 B6 1.773(11)
B3 B4 1.774(12)
B3 H10C 0.9601
B4 C1 1.705(10)
B4 C2 1.736(9)
B4 B7 1.736(12)
B4 B8 1.815(11)
B4 H10D 0.9602
B5 B9 1.735(10)
B5 B6 1.763(10)
B5 B10 1.777(11)
B5 H10E 0.9601
B6 B7 1.733(11)
B6 B10 1.753(12)
B6 H10F 0.9600
B7 B10 1.792(12)
B7 B8 1.829(11)
B7 H10G 0.9600
B8 C1 1.681(9)
B8 B9 1.716(10)
B8 B10 1.808(11)
B8 H10H 0.9600
B9 C1 1.662(9)
B9 B10 1.765(11)
B9 H10I 0.9599
B10 H11A 0.9600
B11 C3 1.594(9)
B11 C4 1.704(9)
B11 B12 1.710(10)
B11 B16 1.733(11)
B11 B15 1.784(11)
B11 H11B 0.9602
B12 C4 1.672(9)
B12 B17 1.744(10)
B12 B16 1.797(10)
B12 B13 1.817(11)
B12 H11C 0.9600
B13 B17 1.693(10)
B13 B14 1.723(11)
B13 C4 1.754(9)
B13 B18 1.755(11)
B13 H11D 0.9599
B14 C3 1.641(9)
B14 C4 1.655(9)
B14 B19 1.780(10)
B14 B18 1.839(10)
B14 H11E 0.9599
B15 B16 1.730(11)
B15 C3 1.733(10)
B15 B20 1.809(11)
B15 B19 1.834(11)
B15 H11F 0.9599
B16 B20 1.676(10)
B16 B17 1.757(11)
B16 H11G 0.9600
B17 B18 1.727(10)
B17 B20 1.747(10)
B17 H11H 0.9599
B18 B19 1.788(12)
B18 B20 1.815(11)
B18 H11I 0.9600
B19 C3 1.761(11)
B19 B20 1.776(10)
B19 H11J 0.9600
B20 H12A 0.9600
B21 C19 1.654(11)
B21 C20 1.698(10)
B21 B22 1.735(11)
B21 B25 1.793(11)
B21 B26 1.803(11)
B21 H20B 0.9600
B22 C20 1.666(9)
B22 B26 1.714(10)
B22 B23 1.789(10)
B22 B27 1.815(10)
B22 H20C 0.9601
B23 C20 1.676(9)
B23 B27 1.718(11)
B23 B28 1.743(11)
B23 B24 1.751(11)
B23 H20D 0.9600
B24 C20 1.761(10)
B24 B28 1.773(10)
B24 C19 1.785(10)
B24 B29 1.843(11)
B24 H20E 0.9600
B25 B29 1.712(10)
B25 B30 1.759(10)
B25 C19 1.762(9)
B25 B26 1.794(11)
B25 H20F 0.9600
B26 B27 1.734(10)
B26 B30 1.771(10)
B26 H20G 0.9600
B27 B28 1.731(13)
B27 B30 1.732(12)
B27 H20H 0.9599
B28 B30 1.762(10)
B28 B29 1.811(11)
B28 H20I 0.9600
B29 C19 1.710(10)
B29 B30 1.737(11)
B29 H20J 0.9601
B30 H21D 0.9600
B31 B35 1.724(11)
B31 B39 1.745(11)
B31 C21 1.752(11)
B31 C22 1.828(10)
B31 B32 1.840(11)
B31 H21E 0.9600
B32 C22 1.691(10)
B32 B36 1.691(12)
B32 B33 1.701(11)
B32 B35 1.785(10)
B32 H21F 0.9600
B33 B37 1.697(12)
B33 C22 1.699(10)
B33 B34 1.758(10)
B33 B36 1.787(10)
B33 H21G 0.9600
B34 C21 1.650(9)
B34 C22 1.716(9)
B34 B38 1.717(10)
B34 B37 1.773(10)
B34 H21H 0.9600
B35 B39 1.699(10)
B35 B40 1.750(11)
B35 B36 1.846(11)
B35 H21I 0.9600
B36 B37 1.587(13)
B36 B40 1.728(11)
B36 H21J 0.9599
B37 B40 1.708(11)
B37 B38 1.814(11)
B37 H21K 0.9597
B38 C21 1.668(10)
B38 B40 1.776(11)
B38 B39 1.823(12)
B38 H21L 0.9599
B39 C21 1.719(10)
B39 B40 1.786(12)
B39 H21M 0.9600
B40 H22B 0.9599
C1 C2 1.668(8)
C1 S1 1.879(7)
C2 S2 1.792(5)
C3 C4 1.584(9)
C3 S3 1.916(6)
C4 S4 1.813(6)
C5 C6 1.364(9)
C5 S3 1.766(6)
C5 H22A 0.9300
C6 C7 1.483(9)
C6 S1 1.794(6)
C7 O1 1.186(7)
C7 O2 1.352(7)
C8 O2 1.484(8)
C8 H33A 0.9600
C8 H33B 0.9600
C8 H33C 0.9600
C9 C14 1.388(9)
C9 C10 1.391(9)
C9 C15 1.531(9)
C9 Ru2 2.246(7)
C10 C11 1.363(9)
C10 Ru2 2.243(7)
C10 H5A 0.9800
C11 C12 1.481(8)
C11 Ru2 2.197(6)
C11 H6A 0.9800
C12 C13 1.450(8)
C12 C16 1.538(8)
C12 Ru2 2.216(6)
C13 C14 1.332(9)
C13 Ru2 2.199(6)
C13 H8A 0.9800
C14 Ru2 2.191(6)
C14 H9A 0.9800
C15 H21A 0.9600
C15 H21B 0.9600
C15 H21C 0.9600
C16 C18 1.486(9)
C16 C35 1.530(9)
C16 H34A 0.9800
C18 H36A 0.9600
C18 H36B 0.9600
C18 H36C 0.9600
C19 C20 1.665(9)
C19 S7 1.823(6)
C20 S8 1.811(6)
C21 C22 1.642(9)
C21 S9 1.848(7)
C22 S10 1.796(6)
C23 C24 1.285(10)
C23 S9 1.761(7)
C23 H29A 0.9300
C24 C25 1.456(10)
C24 S7 1.852(6)
C25 O3 1.171(8)
C25 O4 1.351(7)
C26 O4 1.424(7)
C26 H32A 0.9600
C26 H32B 0.9600
C26 H32C 0.9600
C27 C28 1.390(9)
C27 C32 1.390(9)
C27 C33 1.512(9)
C27 Ru4 2.190(6)
C28 C29 1.390(10)
C28 Ru4 2.189(6)
C28 H16A 0.9800
C29 C30 1.390(10)
C29 Ru4 2.161(7)
C29 H17A 0.9800
C30 C31 1.390(9)
C30 C34 1.554(10)
C30 Ru4 2.133(7)
C31 C32 1.390(9)
C31 Ru4 2.134(6)
C31 H19A 0.9800
C32 Ru4 2.163(6)
C32 H20A 0.9800
C33 H25A 0.9600
C33 H25B 0.9600
C33 H25C 0.9600
C34 C36 1.482(9)
C34 C37 1.552(7)
C34 H26A 0.9800
C35 H35A 0.9600
C35 H35B 0.9600
C35 H35C 0.9600
C36 H27A 0.9600
C36 H27B 0.9600
C36 H27C 0.9600
C37 H28A 0.9600
C37 H28B 0.9600
C37 H28C 0.9600
O5 H5C 0.8499
O5 H5D 0.8499
O6 H6C 0.8500
O6 H6D 0.8500
O7 H7C 0.8500
O7 H7D 0.8499
Ru1 S3 2.2548(15)
Ru1 S1 2.2582(16)
Ru1 S2 2.3643(15)
Ru1 S5 2.3819(16)
Ru1 S4 2.3879(16)
Ru1 S6 2.4060(15)
Ru2 S5 2.3682(17)
Ru2 S6 2.3989(15)
Ru2 S2 2.4092(15)
Ru3 S9 2.2416(16)
Ru3 S7 2.2509(17)
Ru3 S8 2.3517(15)
Ru3 S11 2.3758(17)
Ru3 S10 2.3988(16)
Ru3 S12 2.4051(16)
Ru4 S12 2.3742(16)
Ru4 S8 2.3789(15)
Ru4 S11 2.3850(16)
S5 S6 2.041(2)
S11 S12 2.031(2)

loop_
_geom_hbond_atom_site_label_D
_geom_hbond_atom_site_label_H
_geom_hbond_atom_site_label_A
_geom_hbond_distance_DH
_geom_hbond_distance_HA
_geom_hbond_distance_DA
_geom_hbond_angle_DHA
_geom_hbond_site_symmetry_A
O5 H5C O6 0.85 1.86 2.472(7) 127.4 2_666
O6 H6C S10 0.85 2.05 2.607(5) 122.6 2_666
O7 H7D O6 0.85 2.60 3.352(11) 147.5 .
